data_1503622
loop_
_publ_author_name
'Ling, Jun-Bing'
'Su, Yu'
'Zhu, Hai-Liang'
'Wang, Guan-Yu'
'Xu, Peng-Fei'

_publ_section_title
;
 Hydrogen-bond-mediated cascade reaction involving chalcones: facile
 synthesis of enantioenriched trisubstituted tetrahydrothiophenes.
;
_journal_issue 4
_journal_name_full 'Organic letters'
_journal_page_first 1090
_journal_page_last 1093
_journal_paper_doi 10.1021/ol2034959
_journal_volume 14
_journal_year 2012
_chemical_formula_sum 'C17 H13 Cl O2 S'
_chemical_formula_weight 316.78
_chemical_name_systematic
; 
 ? 
;
_space_group_IT_number 78
_symmetry_cell_setting tetragonal
_symmetry_space_group_name_Hall 'P 4cw'
_symmetry_space_group_name_H-M 'P 43'
_atom_sites_solution_hydrogens geom
_atom_sites_solution_primary direct
_atom_sites_solution_secondary difmap
_audit_creation_method SHELXL-97
_cell_angle_alpha 90.00
_cell_angle_beta 90.00
_cell_angle_gamma 90.00
_cell_formula_units_Z 4
_cell_length_a 10.964(4)
_cell_length_b 10.964(4)
_cell_length_c 13.249(5)
_cell_measurement_temperature 293(2)
_cell_volume 1592.7(10)
_computing_cell_refinement 'Bruker SAINT'
_computing_data_collection 'Bruker APEX2'
_computing_data_reduction 'Bruker SAINT'
_computing_structure_refinement 'SHELXL-97 (Sheldrick, 2008)'
_computing_structure_solution 'SHELXS-97 (Sheldrick, 2008)'
_diffrn_ambient_temperature 293(2)
_diffrn_measured_fraction_theta_full 0.999
_diffrn_measured_fraction_theta_max 0.999
_diffrn_measurement_device_type 'Bruker APEX-II CCD'
_diffrn_measurement_method '\f and \w scans'
_diffrn_radiation_monochromator graphite
_diffrn_radiation_source 'fine-focus sealed tube'
_diffrn_radiation_type MoK\a
_diffrn_radiation_wavelength 0.71073
_diffrn_reflns_av_R_equivalents 0.0631
_diffrn_reflns_av_sigmaI/netI 0.0505
_diffrn_reflns_limit_h_max 12
_diffrn_reflns_limit_h_min -13
_diffrn_reflns_limit_k_max 12
_diffrn_reflns_limit_k_min -13
_diffrn_reflns_limit_l_max 15
_diffrn_reflns_limit_l_min -15
_diffrn_reflns_number 9950
_diffrn_reflns_theta_full 25.00
_diffrn_reflns_theta_max 25.00
_diffrn_reflns_theta_min 1.86
_exptl_absorpt_coefficient_mu 0.371
_exptl_absorpt_correction_T_max 0.8968
_exptl_absorpt_correction_T_min 0.8718
_exptl_absorpt_correction_type multi-scan
_exptl_absorpt_process_details SADABS
_exptl_crystal_colour colorless
_exptl_crystal_density_diffrn 1.321
_exptl_crystal_density_method 'not measured'
_exptl_crystal_description block
_exptl_crystal_F_000 656
_exptl_crystal_size_max 0.38
_exptl_crystal_size_mid 0.36
_exptl_crystal_size_min 0.30
_refine_diff_density_max 0.207
_refine_diff_density_min -0.180
_refine_diff_density_rms 0.041
_refine_ls_abs_structure_details 'Flack H D (1983), Acta Cryst. A39, 876-881'
_refine_ls_abs_structure_Flack 0.11(9)
_refine_ls_extinction_method none
_refine_ls_goodness_of_fit_ref 0.870
_refine_ls_hydrogen_treatment constr
_refine_ls_matrix_type full
_refine_ls_number_parameters 191
_refine_ls_number_reflns 2790
_refine_ls_number_restraints 1
_refine_ls_restrained_S_all 0.870
_refine_ls_R_factor_all 0.0442
_refine_ls_R_factor_gt 0.0416
_refine_ls_shift/su_max 0.000
_refine_ls_shift/su_mean 0.000
_refine_ls_structure_factor_coef Fsqd
_refine_ls_weighting_details 'calc w=1/[\s^2^(Fo^2^)+(0.1000P)^2^+0.3600P] where P=(Fo^2^+2Fc^2^)/3'
_refine_ls_weighting_scheme calc
_refine_ls_wR_factor_gt 0.1217
_refine_ls_wR_factor_ref 0.1262
_reflns_number_gt 2633
_reflns_number_total 2790
_reflns_threshold_expression >2sigma(I)
_cod_data_source_file ol2034959_si_001.cif
_cod_data_source_block 2
_cod_depositor_comments
;
The following automatic conversions were performed:

'_symmetry_cell_setting' value 'Tetragonal' changed to 'tetragonal'
according to /home/saulius/struct/CIF-dictionaries/cif_core.dic
dictionary named 'cif_core.dic' version 2.4.1 from
2010-06-29.

'_exptl_absorpt_correction_type' value 'Multi-scan'
changed to 'multi-scan' according to
/home/saulius/struct/CIF-dictionaries/cif_core.dic dictionary named
'cif_core.dic' version 2.4.1 from 2010-06-29.

Automatic conversion script
Id: cif_fix_values 1715 2011-07-08 13:25:40Z adriana 
;
_cod_original_cell_volume 1592.7(11)
_cod_original_sg_symbol_H-M P4(3)
_cod_database_code 1503622

loop_
_symmetry_equiv_pos_as_xyz
'x, y, z'
'-x, -y, z+1/2'
'-y, x, z+3/4'
'y, -x, z+1/4'

loop_
_atom_site_label
_atom_site_type_symbol
_atom_site_fract_x
_atom_site_fract_y
_atom_site_fract_z
_atom_site_U_iso_or_equiv
_atom_site_adp_type
_atom_site_occupancy
_atom_site_symmetry_multiplicity
_atom_site_calc_flag
_atom_site_refinement_flags
S1 S 0.70071(8) 0.49731(6) 0.08736(6) 0.0665(3) Uani 1 1 d .
Cl1 Cl 0.71333(17) 0.59865(17) 0.50107(10) 0.1410(7) Uani 1 1 d .
O1 O 0.79755(19) 0.24609(17) -0.01708(14) 0.0525(5) Uani 1 1 d .
H1 H 0.7915 0.1785 -0.0430 0.079 Uiso 1 1 calc R
O2 O 1.00152(16) 0.24159(18) 0.16814(19) 0.0577(5) Uani 1 1 d .
C1 C 0.6258(3) 0.3569(3) 0.0503(2) 0.0592(7) Uani 1 1 d .
H1A H 0.5538 0.3434 0.0914 0.071 Uiso 1 1 calc R
H1B H 0.6011 0.3611 -0.0199 0.071 Uiso 1 1 calc R
C2 C 0.7167(2) 0.2544(2) 0.0655(2) 0.0423(5) Uani 1 1 d .
H2 H 0.6739 0.1768 0.0753 0.051 Uiso 1 1 calc R
C3 C 0.7894(2) 0.2881(2) 0.16113(17) 0.0352(5) Uani 1 1 d .
H3 H 0.7350 0.2829 0.2197 0.042 Uiso 1 1 calc R
C4 C 0.8309(2) 0.4214(2) 0.14849(17) 0.0382(5) Uani 1 1 d .
H4 H 0.9006 0.4233 0.1022 0.046 Uiso 1 1 calc R
C5 C 0.8669(2) 0.48450(19) 0.24542(18) 0.0393(5) Uani 1 1 d .
C6 C 0.7824(3) 0.5076(2) 0.3213(2) 0.0526(6) Uani 1 1 d .
H6 H 0.7018 0.4828 0.3137 0.063 Uiso 1 1 calc R
C7 C 0.8187(4) 0.5676(3) 0.4082(2) 0.0694(9) Uani 1 1 d .
C8 C 0.9386(4) 0.6048(3) 0.4214(3) 0.0732(10) Uani 1 1 d .
H8 H 0.9618 0.6464 0.4795 0.088 Uiso 1 1 calc R
C9 C 1.0217(3) 0.5795(3) 0.3478(3) 0.0715(10) Uani 1 1 d .
H9 H 1.1027 0.6025 0.3565 0.086 Uiso 1 1 calc R
C10 C 0.9867(3) 0.5201(2) 0.2604(3) 0.0552(7) Uani 1 1 d .
H10 H 1.0446 0.5038 0.2108 0.066 Uiso 1 1 calc R
C11 C 0.8969(2) 0.2034(2) 0.1780(2) 0.0409(5) Uani 1 1 d .
C12 C 0.8732(3) 0.0736(2) 0.20215(19) 0.0488(6) Uani 1 1 d .
C13 C 0.9718(3) -0.0077(3) 0.1999(2) 0.0621(8) Uani 1 1 d .
H13 H 1.0496 0.0210 0.1849 0.075 Uiso 1 1 calc R
C14 C 0.9546(5) -0.1291(3) 0.2195(3) 0.0877(14) Uani 1 1 d .
H14 H 1.0207 -0.1822 0.2193 0.105 Uiso 1 1 calc R
C15 C 0.8406(6) -0.1721(3) 0.2393(3) 0.1006(17) Uani 1 1 d .
H15 H 0.8288 -0.2552 0.2491 0.121 Uiso 1 1 calc R
C16 C 0.7411(5) -0.0930(4) 0.2451(3) 0.0945(15) Uani 1 1 d .
H16 H 0.6643 -0.1229 0.2618 0.113 Uiso 1 1 calc R
C17 C 0.7572(4) 0.0307(3) 0.2259(3) 0.0664(9) Uani 1 1 d .
H17 H 0.6914 0.0840 0.2289 0.080 Uiso 1 1 calc R

loop_
_atom_site_aniso_label
_atom_site_aniso_U_11
_atom_site_aniso_U_22
_atom_site_aniso_U_33
_atom_site_aniso_U_23
_atom_site_aniso_U_13
_atom_site_aniso_U_12
S1 0.0922(6) 0.0479(4) 0.0593(5) 0.0016(3) -0.0298(4) 0.0211(4)
Cl1 0.1729(15) 0.1838(15) 0.0663(8) -0.0543(9) 0.0404(8) -0.0041(11)
O1 0.0709(12) 0.0499(10) 0.0366(10) -0.0084(8) 0.0048(9) -0.0140(9)
O2 0.0389(10) 0.0562(11) 0.0781(14) -0.0001(10) -0.0070(9) 0.0059(8)
C1 0.0545(15) 0.0739(19) 0.0490(16) 0.0005(14) -0.0158(12) 0.0098(14)
C2 0.0468(12) 0.0450(12) 0.0351(12) 0.0008(10) -0.0050(10) -0.0088(10)
C3 0.0408(12) 0.0353(11) 0.0296(11) 0.0017(9) -0.0004(9) -0.0027(9)
C4 0.0451(12) 0.0379(12) 0.0315(12) 0.0029(9) -0.0017(9) 0.0042(9)
C5 0.0507(13) 0.0282(10) 0.0389(13) 0.0008(9) -0.0042(10) -0.0006(9)
C6 0.0634(16) 0.0511(14) 0.0433(15) -0.0047(12) 0.0010(13) -0.0048(12)
C7 0.103(3) 0.0680(19) 0.0373(15) -0.0111(14) -0.0031(16) 0.0065(18)
C8 0.106(3) 0.0589(18) 0.0544(19) -0.0099(15) -0.0348(19) 0.0061(18)
C9 0.073(2) 0.0493(15) 0.093(3) -0.0062(16) -0.041(2) 0.0007(14)
C10 0.0526(15) 0.0447(14) 0.0685(18) -0.0028(13) -0.0083(14) 0.0020(11)
C11 0.0478(14) 0.0413(12) 0.0335(12) -0.0018(9) -0.0056(10) 0.0023(10)
C12 0.0751(18) 0.0393(13) 0.0321(13) 0.0023(10) -0.0127(11) -0.0001(12)
C13 0.102(2) 0.0472(15) 0.0373(15) -0.0017(11) -0.0080(15) 0.0190(15)
C14 0.161(4) 0.0435(17) 0.059(2) 0.0010(15) -0.019(2) 0.024(2)
C15 0.194(5) 0.0379(17) 0.069(3) 0.0092(16) -0.040(3) -0.008(3)
C16 0.135(4) 0.068(2) 0.080(3) 0.0271(19) -0.034(3) -0.041(2)
C17 0.090(2) 0.0473(15) 0.062(2) 0.0165(14) -0.0198(17) -0.0159(15)

loop_
_atom_type_symbol
_atom_type_description
_atom_type_scat_dispersion_real
_atom_type_scat_dispersion_imag
_atom_type_scat_source
C C 0.0033 0.0016 'International Tables Vol C Tables 4.2.6.8 and 6.1.1.4'
H H 0.0000 0.0000 'International Tables Vol C Tables 4.2.6.8 and 6.1.1.4'
O O 0.0106 0.0060 'International Tables Vol C Tables 4.2.6.8 and 6.1.1.4'
S S 0.1246 0.1234 'International Tables Vol C Tables 4.2.6.8 and 6.1.1.4'
Cl Cl 0.1484 0.1585 'International Tables Vol C Tables 4.2.6.8 and 6.1.1.4'

loop_
_geom_angle_atom_site_label_1
_geom_angle_atom_site_label_2
_geom_angle_atom_site_label_3
_geom_angle
C1 S1 C4 94.96(12)
C2 O1 H1 109.5
C2 C1 S1 107.21(19)
C2 C1 H1A 110.3
S1 C1 H1A 110.3
C2 C1 H1B 110.3
S1 C1 H1B 110.3
H1A C1 H1B 108.5
O1 C2 C1 111.0(2)
O1 C2 C3 109.11(19)
C1 C2 C3 105.8(2)
O1 C2 H2 110.3
C1 C2 H2 110.3
C3 C2 H2 110.3
C11 C3 C4 111.53(19)
C11 C3 C2 112.1(2)
C4 C3 C2 106.89(18)
C11 C3 H3 108.7
C4 C3 H3 108.7
C2 C3 H3 108.7
C5 C4 C3 114.80(18)
C5 C4 S1 111.67(16)
C3 C4 S1 104.36(16)
C5 C4 H4 108.6
C3 C4 H4 108.6
S1 C4 H4 108.6
C10 C5 C6 118.5(2)
C10 C5 C4 119.9(2)
C6 C5 C4 121.6(2)
C7 C6 C5 119.8(3)
C7 C6 H6 120.1
C5 C6 H6 120.1
C6 C7 C8 121.1(3)
C6 C7 Cl1 119.7(3)
C8 C7 Cl1 119.1(3)
C9 C8 C7 118.9(3)
C9 C8 H8 120.6
C7 C8 H8 120.6
C8 C9 C10 120.6(3)
C8 C9 H9 119.7
C10 C9 H9 119.7
C9 C10 C5 121.1(3)
C9 C10 H10 119.5
C5 C10 H10 119.5
O2 C11 C12 121.0(2)
O2 C11 C3 120.1(2)
C12 C11 C3 118.9(2)
C17 C12 C13 119.7(3)
C17 C12 C11 122.3(3)
C13 C12 C11 118.0(3)
C14 C13 C12 120.5(4)
C14 C13 H13 119.8
C12 C13 H13 119.8
C15 C14 C13 120.0(4)
C15 C14 H14 120.0
C13 C14 H14 120.0
C14 C15 C16 120.9(3)
C14 C15 H15 119.5
C16 C15 H15 119.5
C17 C16 C15 119.7(4)
C17 C16 H16 120.1
C15 C16 H16 120.1
C16 C17 C12 119.2(4)
C16 C17 H17 120.4
C12 C17 H17 120.4

loop_
_geom_bond_atom_site_label_1
_geom_bond_atom_site_label_2
_geom_bond_distance
S1 C1 1.812(3)
S1 C4 1.840(2)
Cl1 C7 1.722(4)
O1 C2 1.412(3)
O1 H1 0.8200
O2 C11 1.228(3)
C1 C2 1.515(4)
C1 H1A 0.9700
C1 H1B 0.9700
C2 C3 1.541(3)
C2 H2 0.9800
C3 C11 1.517(3)
C3 C4 1.540(3)
C3 H3 0.9800
C4 C5 1.511(3)
C4 H4 0.9800
C5 C10 1.385(4)
C5 C6 1.391(4)
C6 C7 1.384(4)
C6 H6 0.9300
C7 C8 1.388(5)
C8 C9 1.363(6)
C8 H8 0.9300
C9 C10 1.383(5)
C9 H9 0.9300
C10 H10 0.9300
C11 C12 1.483(3)
C12 C17 1.391(5)
C12 C13 1.402(4)
C13 C14 1.369(5)
C13 H13 0.9300
C14 C15 1.362(7)
C14 H14 0.9300
C15 C16 1.395(7)
C15 H15 0.9300
C16 C17 1.391(5)
C16 H16 0.9300
C17 H17 0.9300

loop_
_geom_torsion_atom_site_label_1
_geom_torsion_atom_site_label_2
_geom_torsion_atom_site_label_3
_geom_torsion_atom_site_label_4
_geom_torsion
C4 S1 C1 C2 -12.3(2)
S1 C1 C2 O1 -81.9(2)
S1 C1 C2 C3 36.3(3)
O1 C2 C3 C11 -52.1(3)
C1 C2 C3 C11 -171.6(2)
O1 C2 C3 C4 70.4(2)
C1 C2 C3 C4 -49.0(3)
C11 C3 C4 C5 -76.2(3)
C2 C3 C4 C5 160.9(2)
C11 C3 C4 S1 161.24(17)
C2 C3 C4 S1 38.4(2)
C1 S1 C4 C5 -139.65(19)
C1 S1 C4 C3 -15.07(19)
C3 C4 C5 C10 114.3(3)
S1 C4 C5 C10 -127.2(2)
C3 C4 C5 C6 -65.4(3)
S1 C4 C5 C6 53.2(3)
C10 C5 C6 C7 1.5(4)
C4 C5 C6 C7 -178.8(2)
C5 C6 C7 C8 -0.4(5)
C5 C6 C7 Cl1 178.8(2)
C6 C7 C8 C9 -1.1(5)
Cl1 C7 C8 C9 179.7(3)
C7 C8 C9 C10 1.4(5)
C8 C9 C10 C5 -0.2(5)
C6 C5 C10 C9 -1.3(4)
C4 C5 C10 C9 179.1(3)
C4 C3 C11 O2 -8.7(3)
C2 C3 C11 O2 111.1(3)
C4 C3 C11 C12 173.8(2)
C2 C3 C11 C12 -66.4(3)
O2 C11 C12 C17 171.9(3)
C3 C11 C12 C17 -10.6(4)
O2 C11 C12 C13 -8.6(4)
C3 C11 C12 C13 168.9(2)
C17 C12 C13 C14 0.9(4)
C11 C12 C13 C14 -178.6(3)
C12 C13 C14 C15 1.4(5)
C13 C14 C15 C16 -3.3(6)
C14 C15 C16 C17 3.0(6)
C15 C16 C17 C12 -0.7(5)
C13 C12 C17 C16 -1.2(4)
C11 C12 C17 C16 178.3(3)
